data_4500306
loop_
_publ_author_name
'Seaton, Colin C.'
'Parkin, Andrew'

_publ_section_title
;
 Making Benzamide Cocrystals with Benzoic Acids: The Influence of Chemical
 Structure.
;
_journal_issue 5
_journal_name_full 'Crystal Growth &amp; Design'
_journal_page_first 1502
_journal_paper_doi 10.1021/cg101403j
_journal_volume 11
_journal_year 2011
_chemical_formula_moiety 'C7 H5 N1 O4, C7 H7 N1 O1'
_chemical_formula_sum 'C14 H12 N2 O5'
_chemical_formula_weight 288.26
_chemical_name_systematic
;
 3-nitrobenzoic acid/benzamide co-crystal
;
_space_group_IT_number 14
_symmetry_cell_setting monoclinic
_symmetry_space_group_name_Hall '-P 2ybc'
_symmetry_space_group_name_H-M 'P 1 21/c 1'
_atom_sites_solution_hydrogens geom
_atom_sites_solution_primary direct
_atom_sites_solution_secondary difmap
_audit_creation_method SHELXL-97
_cell_angle_alpha 90.00
_cell_angle_beta 107.429(7)
_cell_angle_gamma 90.00
_cell_formula_units_Z 4
_cell_length_a 16.2626(11)
_cell_length_b 6.8717(4)
_cell_length_c 11.9800(8)
_cell_measurement_reflns_used 3370
_cell_measurement_temperature 100(2)
_cell_measurement_theta_max 28.5103
_cell_measurement_theta_min 2.6930
_cell_volume 1277.32(15)
_computing_cell_refinement
;
CrysAlisPro, Oxford Diffraction Ltd.,
Version 1.171.33.31 (release 08-01-2009 CrysAlis171 .NET)
(compiled Jan  8 2009,16:24:04)
;
_computing_data_collection
;
CrysAlisPro, Oxford Diffraction Ltd.,
Version 1.171.33.31 (release 08-01-2009 CrysAlis171 .NET)
(compiled Jan  8 2009,16:24:04)
;
_computing_data_reduction
;
CrysAlisPro, Oxford Diffraction Ltd.,
Version 1.171.33.31 (release 08-01-2009 CrysAlis171 .NET)
(compiled Jan  8 2009,16:24:04)
;
_computing_molecular_graphics 'Crystal MAker'
_computing_structure_refinement 'SHELXL-97 (Sheldrick, 1997)'
_computing_structure_solution 'SHELXS-97 (Sheldrick, 1990)'
_diffrn_ambient_temperature 100(2)
_diffrn_detector_area_resol_mean 8.3367
_diffrn_measured_fraction_theta_full 0.999
_diffrn_measured_fraction_theta_max 0.892
_diffrn_measurement_device_type
;
'Goniometer KM4/Xcalibur, detector: Sapphire2 (large Be window)'
;
_diffrn_measurement_method '\w scans'
_diffrn_radiation_monochromator graphite
_diffrn_radiation_source 'fine-focus sealed tube'
_diffrn_radiation_type MoK\a
_diffrn_radiation_wavelength 0.71073
_diffrn_reflns_av_R_equivalents 0.0394
_diffrn_reflns_av_sigmaI/netI 0.0498
_diffrn_reflns_limit_h_max 21
_diffrn_reflns_limit_h_min -20
_diffrn_reflns_limit_k_max 8
_diffrn_reflns_limit_k_min -8
_diffrn_reflns_limit_l_max 15
_diffrn_reflns_limit_l_min -10
_diffrn_reflns_number 7464
_diffrn_reflns_theta_full 26.32
_diffrn_reflns_theta_max 28.54
_diffrn_reflns_theta_min 3.24
_exptl_absorpt_coefficient_mu 0.116
_exptl_absorpt_correction_T_max 1.00000
_exptl_absorpt_correction_T_min 0.71201
_exptl_absorpt_correction_type multi-scan
_exptl_absorpt_process_details
;
CrysAlis RED, Oxford Diffraction Ltd.,
Version 1.171.33.31 (release 08-01-2009 CrysAlis171 .NET)
(compiled Jan  8 2009,16:24:04)
Empirical absorption correction using spherical harmonics,
 implemented in SCALE3 ABSPACK scaling algorithm.
;
_exptl_crystal_colour colourless
_exptl_crystal_density_diffrn 1.499
_exptl_crystal_density_method 'not measured'
_exptl_crystal_description needle
_exptl_crystal_F_000 600
_exptl_crystal_size_max 0.5
_exptl_crystal_size_mid 0.1
_exptl_crystal_size_min 0.07
_refine_diff_density_max 0.328
_refine_diff_density_min -0.291
_refine_diff_density_rms 0.069
_refine_ls_extinction_method none
_refine_ls_goodness_of_fit_ref 0.945
_refine_ls_hydrogen_treatment mixed
_refine_ls_matrix_type full
_refine_ls_number_parameters 194
_refine_ls_number_reflns 2905
_refine_ls_number_restraints 0
_refine_ls_restrained_S_all 0.945
_refine_ls_R_factor_all 0.0684
_refine_ls_R_factor_gt 0.0423
_refine_ls_shift/su_max 0.004
_refine_ls_shift/su_mean 0.001
_refine_ls_structure_factor_coef Fsqd
_refine_ls_weighting_details 'calc w=1/[\s^2^(Fo^2^)+(0.0674P)^2^+0.0000P] where P=(Fo^2^+2Fc^2^)/3'
_refine_ls_weighting_scheme calc
_refine_ls_wR_factor_gt 0.1015
_refine_ls_wR_factor_ref 0.1095
_reflns_number_gt 2004
_reflns_number_total 2905
_reflns_threshold_expression >2sigma(I)
_cod_data_source_file cg101403j_si_002.cif
_cod_data_source_block 3nba_benzamide
_cod_original_cell_volume 1277.32(14)
_cod_database_code 4500306

loop_
_symmetry_equiv_pos_as_xyz
'x, y, z'
'-x, y+1/2, -z+1/2'
'-x, -y, -z'
'x, -y-1/2, z-1/2'

loop_
_atom_site_label
_atom_site_type_symbol
_atom_site_fract_x
_atom_site_fract_y
_atom_site_fract_z
_atom_site_U_iso_or_equiv
_atom_site_adp_type
_atom_site_occupancy
_atom_site_symmetry_multiplicity
_atom_site_calc_flag
_atom_site_refinement_flags
O4 O 0.58401(6) 0.40450(16) 0.21664(10) 0.0207(3) Uani 1 1 d .
O6 O 0.63359(7) -0.12314(18) 0.32919(10) 0.0261(3) Uani 1 1 d .
O1 O 0.50418(7) 0.38003(18) 0.33901(11) 0.0271(3) Uani 1 1 d .
C10 C 0.65377(9) 0.3871(2) 0.42249(13) 0.0149(3) Uani 1 1 d .
C22 C 0.79743(9) 0.3797(2) 0.62086(14) 0.0174(3) Uani 1 1 d .
H22 H 0.8466 0.3778 0.6881 0.021 Uiso 1 1 calc R
C13 C 0.73861(9) -0.1245(2) 0.51416(13) 0.0150(3) Uani 1 1 d .
C24 C 0.88914(10) -0.1449(2) 0.52559(15) 0.0224(4) Uani 1 1 d .
H24 H 0.9328 -0.1542 0.4879 0.027 Uiso 1 1 calc R
N5 N 0.58316(8) -0.11630(19) 0.48347(12) 0.0220(3) Uani 1 1 d .
H5A H 0.5295 -0.1158 0.4379 0.026 Uiso 1 1 calc R
H5B H 0.5941 -0.1142 0.5600 0.026 Uiso 1 1 calc R
C12 C 0.73601(9) 0.3670(2) 0.40991(14) 0.0153(3) Uani 1 1 d .
H12 H 0.7439 0.3574 0.3347 0.018 Uiso 1 1 calc R
C11 C 0.64361(9) 0.4026(2) 0.53322(14) 0.0170(3) Uani 1 1 d .
H11 H 0.5875 0.4140 0.5415 0.020 Uiso 1 1 calc R
C3 C 0.57798(9) 0.3917(2) 0.31478(14) 0.0157(3) Uani 1 1 d .
C20 C 0.80309(9) -0.1361(2) 0.45941(14) 0.0181(3) Uani 1 1 d .
H20 H 0.7880 -0.1380 0.3764 0.022 Uiso 1 1 calc R
C19 C 0.76104(10) -0.1196(2) 0.63522(14) 0.0185(3) Uani 1 1 d .
H19 H 0.7175 -0.1115 0.6732 0.022 Uiso 1 1 calc R
C9 C 0.64777(9) -0.1202(2) 0.43673(13) 0.0149(3) Uani 1 1 d .
O31 O 0.95438(7) 0.34945(17) 0.58520(11) 0.0293(3) Uani 1 1 d .
C29 C 0.91132(10) -0.1401(2) 0.64632(15) 0.0220(4) Uani 1 1 d .
H29 H 0.9702 -0.1462 0.6917 0.026 Uiso 1 1 calc R
C21 C 0.80576(9) 0.3613(2) 0.51057(13) 0.0157(3) Uani 1 1 d .
C23 C 0.84774(10) -0.1265(2) 0.70119(14) 0.0215(4) Uani 1 1 d .
H23 H 0.8632 -0.1218 0.7842 0.026 Uiso 1 1 calc R
N27 N 0.89240(8) 0.33226(19) 0.49769(12) 0.0191(3) Uani 1 1 d .
O26 O 0.89786(7) 0.28967(18) 0.40087(10) 0.0258(3) Uani 1 1 d .
C16 C 0.71509(10) 0.4013(2) 0.63161(14) 0.0181(3) Uani 1 1 d .
H16 H 0.7078 0.4153 0.7070 0.022 Uiso 1 1 calc R
H1 H 0.4586(17) 0.383(3) 0.267(2) 0.071(8) Uiso 1 1 d .

loop_
_atom_site_aniso_label
_atom_site_aniso_U_11
_atom_site_aniso_U_22
_atom_site_aniso_U_33
_atom_site_aniso_U_23
_atom_site_aniso_U_13
_atom_site_aniso_U_12
O4 0.0147(5) 0.0327(7) 0.0148(6) -0.0006(4) 0.0047(4) -0.0002(4)
O6 0.0131(5) 0.0509(8) 0.0141(6) -0.0012(5) 0.0037(4) -0.0012(5)
O1 0.0116(5) 0.0548(8) 0.0151(6) 0.0010(5) 0.0042(4) -0.0005(5)
C10 0.0140(7) 0.0144(7) 0.0147(8) 0.0003(6) 0.0020(6) -0.0011(6)
C22 0.0174(7) 0.0166(8) 0.0154(8) 0.0012(6) 0.0003(6) -0.0003(6)
C13 0.0144(7) 0.0130(7) 0.0170(8) -0.0005(6) 0.0036(6) 0.0000(5)
C24 0.0139(7) 0.0283(9) 0.0254(9) 0.0002(7) 0.0064(6) 0.0027(6)
N5 0.0129(6) 0.0351(8) 0.0182(8) 0.0017(6) 0.0051(5) 0.0040(5)
C12 0.0153(7) 0.0180(7) 0.0128(8) 0.0004(6) 0.0046(6) -0.0008(6)
C11 0.0155(7) 0.0169(8) 0.0189(8) 0.0007(6) 0.0057(6) 0.0004(6)
C3 0.0128(7) 0.0178(8) 0.0163(9) -0.0005(6) 0.0038(6) 0.0005(6)
C20 0.0163(7) 0.0227(8) 0.0150(8) 0.0003(6) 0.0039(6) 0.0014(6)
C19 0.0184(7) 0.0197(8) 0.0187(9) -0.0002(6) 0.0073(6) -0.0010(6)
C9 0.0130(7) 0.0149(7) 0.0171(8) -0.0006(6) 0.0047(6) -0.0001(6)
O31 0.0136(5) 0.0458(8) 0.0238(7) -0.0039(5) -0.0017(5) 0.0017(5)
C29 0.0146(7) 0.0241(8) 0.0233(9) 0.0006(6) -0.0006(6) 0.0001(6)
C21 0.0132(7) 0.0155(7) 0.0176(8) 0.0011(6) 0.0036(6) 0.0007(5)
C23 0.0217(8) 0.0242(8) 0.0149(9) -0.0007(6) 0.0000(6) -0.0015(6)
N27 0.0153(6) 0.0235(7) 0.0175(7) 0.0016(5) 0.0031(5) 0.0005(5)
O26 0.0186(6) 0.0412(7) 0.0188(7) 0.0025(5) 0.0075(5) 0.0039(5)
C16 0.0225(8) 0.0203(8) 0.0122(8) 0.0005(6) 0.0063(6) 0.0002(6)

loop_
_atom_type_symbol
_atom_type_description
_atom_type_scat_dispersion_real
_atom_type_scat_dispersion_imag
_atom_type_scat_source
C C 0.0033 0.0016 'International Tables Vol C Tables 4.2.6.8 and 6.1.1.4'
H H 0.0000 0.0000 'International Tables Vol C Tables 4.2.6.8 and 6.1.1.4'
N N 0.0061 0.0033 'International Tables Vol C Tables 4.2.6.8 and 6.1.1.4'
O O 0.0106 0.0060 'International Tables Vol C Tables 4.2.6.8 and 6.1.1.4'

loop_
_geom_angle_atom_site_label_1
_geom_angle_atom_site_label_2
_geom_angle_atom_site_label_3
_geom_angle
C3 O1 H1 108.1(16)
C11 C10 C12 120.15(14)
C11 C10 C3 121.32(13)
C12 C10 C3 118.53(14)
C21 C22 C16 118.28(14)
C21 C22 H22 120.9
C16 C22 H22 120.9
C19 C13 C20 119.59(14)
C19 C13 C9 123.49(14)
C20 C13 C9 116.92(14)
C29 C24 C20 119.95(15)
C29 C24 H24 120.0
C20 C24 H24 120.0
C9 N5 H5A 120.0
C9 N5 H5B 120.0
H5A N5 H5B 120.0
C21 C12 C10 117.98(15)
C21 C12 H12 121.0
C10 C12 H12 121.0
C16 C11 C10 120.17(14)
C16 C11 H11 119.9
C10 C11 H11 119.9
O4 C3 O1 124.14(13)
O4 C3 C10 123.63(13)
O1 C3 C10 112.23(13)
C24 C20 C13 120.33(15)
C24 C20 H20 119.8
C13 C20 H20 119.8
C13 C19 C23 119.76(15)
C13 C19 H19 120.1
C23 C19 H19 120.1
O6 C9 N5 120.88(13)
O6 C9 C13 119.19(13)
N5 C9 C13 119.92(14)
C24 C29 C23 120.03(14)
C24 C29 H29 120.0
C23 C29 H29 120.0
C22 C21 C12 122.90(14)
C22 C21 N27 119.02(13)
C12 C21 N27 118.08(14)
C29 C23 C19 120.33(16)
C29 C23 H23 119.8
C19 C23 H23 119.8
O31 N27 O26 124.05(13)
O31 N27 C21 117.69(13)
O26 N27 C21 118.25(12)
C11 C16 C22 120.50(15)
C11 C16 H16 119.8
C22 C16 H16 119.8

loop_
_geom_bond_atom_site_label_1
_geom_bond_atom_site_label_2
_geom_bond_distance
O4 C3 1.2119(18)
O6 C9 1.2391(19)
O1 C3 1.3189(18)
O1 H1 0.96(3)
C10 C11 1.389(2)
C10 C12 1.397(2)
C10 C3 1.4942(19)
C22 C21 1.374(2)
C22 C16 1.391(2)
C22 H22 0.9500
C13 C19 1.386(2)
C13 C20 1.396(2)
C13 C9 1.4908(19)
C24 C29 1.382(2)
C24 C20 1.388(2)
C24 H24 0.9500
N5 C9 1.3307(19)
N5 H5A 0.8800
N5 H5B 0.8800
C12 C21 1.387(2)
C12 H12 0.9500
C11 C16 1.386(2)
C11 H11 0.9500
C20 H20 0.9500
C19 C23 1.395(2)
C19 H19 0.9500
O31 N27 1.2231(16)
C29 C23 1.385(2)
C29 H29 0.9500
C21 N27 1.4762(19)
C23 H23 0.9500
N27 O26 1.2250(17)
C16 H16 0.9500

loop_
_geom_hbond_atom_site_label_D
_geom_hbond_atom_site_label_H
_geom_hbond_atom_site_label_A
_geom_hbond_distance_DH
_geom_hbond_distance_HA
_geom_hbond_distance_DA
_geom_hbond_angle_DHA
_geom_hbond_site_symmetry_A
N5 H5A O4 0.88 2.19 3.0420(17) 162.2 2_645
N5 H5B O4 0.88 2.41 3.1461(18) 141.4 4_566
O1 H1 O6 0.96(3) 1.59(3) 2.5251(15) 164(3) 2_655

loop_
_geom_torsion_atom_site_label_1
_geom_torsion_atom_site_label_2
_geom_torsion_atom_site_label_3
_geom_torsion_atom_site_label_4
_geom_torsion
C11 C10 C12 C21 0.6(2)
C3 C10 C12 C21 -179.48(13)
C12 C10 C11 C16 1.1(2)
C3 C10 C11 C16 -178.87(13)
C11 C10 C3 O4 169.94(14)
C12 C10 C3 O4 -10.0(2)
C11 C10 C3 O1 -10.12(19)
C12 C10 C3 O1 169.91(13)
C29 C24 C20 C13 -0.7(2)
C19 C13 C20 C24 0.7(2)
C9 C13 C20 C24 -178.66(13)
C20 C13 C19 C23 -0.1(2)
C9 C13 C19 C23 179.27(14)
C19 C13 C9 O6 179.27(14)
C20 C13 C9 O6 -1.4(2)
C19 C13 C9 N5 -1.8(2)
C20 C13 C9 N5 177.57(13)
C20 C24 C29 C23 0.0(2)
C16 C22 C21 C12 1.2(2)
C16 C22 C21 N27 -178.15(12)
C10 C12 C21 C22 -1.8(2)
C10 C12 C21 N27 177.64(12)
C24 C29 C23 C19 0.7(2)
C13 C19 C23 C29 -0.6(2)
C22 C21 N27 O31 -8.72(19)
C12 C21 N27 O31 171.87(14)
C22 C21 N27 O26 170.20(13)
C12 C21 N27 O26 -9.22(19)
C10 C11 C16 C22 -1.6(2)
C21 C22 C16 C11 0.5(2)
